data_4343648
loop_
_publ_author_name
'Churchill, M.R.'
'Lashewycz, R.A.'

_publ_section_title
;
 Structural studies on polynuclear osmium carbonyl hydrides. 12. Molecular
 geometry of mue-chloro-mue-hydrido-decacarbonyl triosmium, (mue-H)
 (mue-Cl) Os3 (C O)10, and characterization of the Os(mue-H) (mue-Cl)Os
 bridge
;
_journal_name_full 'Inorganic Chemistry'
_journal_page_first 1926
_journal_page_last 1930
_journal_volume 18
_journal_year 1979
_chemical_formula_sum 'C10 H Cl O10 Os3'
_chemical_name_systematic 'H Cl Os3 (C O)10'
_space_group_IT_number 2
_symmetry_space_group_name_Hall '-P 1'
_symmetry_space_group_name_H-M 'P -1'
_cell_angle_alpha 94.829
_cell_angle_beta 103.028
_cell_angle_gamma 110.677
_cell_formula_units_Z 2
_cell_length_a 7.823
_cell_length_b 8.8678
_cell_length_c 13.6583
_cell_volume 849.607
_citation_journal_id_ASTM INOCAJ
_cod_data_source_file Churchill_INOCAJ_1979_565.cif
_cod_data_source_block C10H1Cl1O10Os3
_cod_original_cell_volume 849.6069
_cod_original_formula_sum 'C10 H1 Cl1 O10 Os3'
_cod_database_code 4343648

loop_
_symmetry_equiv_pos_as_xyz
x,y,z
-x,-y,-z

loop_
_atom_site_label
_atom_site_type_symbol
_atom_site_fract_x
_atom_site_fract_y
_atom_site_fract_z
_atom_site_occupancy
_atom_site_U_iso_or_equiv
O3 O-2 0.3049 0.6185 0.3177 1 0.0
C4 C+2 0.3402 0.2662 0.4231 1 0.0
C6 C+2 0.3845 0.0896 0.1623 1 0.0
C1 C+2 0.2283 0.3305 0.0918 1 0.0
Os1 Os 0.09399 0.27875 0.19077 1 0.0
O10 O-2 -0.4343 -0.2482 0.1631 1 0.0
Cl1 Cl -0.071 0.1819 0.32001 1 0.0
O4 O-2 0.325 0.3184 0.4969 1 0.0
C10 C+2 -0.2808 -0.1729 0.1889 1 0.0
O5 O-2 0.5664 -0.0345 0.403 1 0.0
O1 O-2 0.3111 0.359 0.0322 1 0.0
C5 C+2 0.4971 0.0432 0.3635 1 0.0
H1 H -0.04 0.063 0.128 1 0.0
O9 O-2 0.0698 -0.1867 0.4305 1 0.0
C7 C+2 0.5976 0.3708 0.3062 1 0.0
Os2 Os 0.37925 0.1783 0.29555 1 0.0
C8 C+2 0.056 -0.1939 0.1645 1 0.0
Os3 Os -0.00625 -0.04212 0.23835 1 0.0
C3 C+2 0.2316 0.4962 0.2671 1 0.0
O7 O-2 0.7263 0.4847 0.3076 1 0.0
O2 O-2 -0.2483 0.3426 0.0714 1 0.0
C2 C+2 -0.126 0.3149 0.1141 1 0.0
O6 O-2 0.3881 0.0389 0.0826 1 0.0
O8 O-2 0.0914 -0.2886 0.12 1 0.0
C9 C+2 0.0439 -0.1338 0.3569 1 0.0
